data_2004405
loop_
_publ_author_name
'Chen, W.'
'Tioh, N. H.'
'Zou, J.-Z.'
'Xu, Z.'
'You, X.-Z.'

_publ_contact_author
;
 Wei Chen
 Department of Chemistry
 University of Malaya
 59100 Kuala Lumpur
 Malaysia
;
_publ_section_title
;
 A Tetracarboxylatobenzene-Bridged Binuclear Copper(II) Complex
;
_journal_issue 1
_journal_name_full 'Acta Crystallographica Section C'
_journal_page_first 43
_journal_page_last 45
_journal_paper_doi 10.1107/S0108270195010444
_journal_volume 52
_journal_year 1996
_chemical_formula_moiety {(C~10~H~2~O~8~)[Cu(H~2~O)(C~6~H~17~N~3~)]~2~},8H~2~O
_chemical_formula_sum 'C22 H56 Cu2 N6 O18'
_chemical_formula_weight 819.81
_chemical_name_common
;            bis[aqua-3,3'-iminobispropylamine)copper(II)]
                                  pyromellitate octahydrate
;
_chemical_name_systematic
;
 mu-(1,2,4,5-benzenetetracarboxylato)bis[aqua(1,7-diamino-4-aza-
 heptane)copper(II)] octahydrate
;
_space_group_IT_number 2
_symmetry_cell_setting triclinic
_symmetry_space_group_name_Hall '-P 1'
_symmetry_space_group_name_H-M 'P -1'
_audit_creation_method SHELXL
_cell_angle_alpha 65.320(10)
_cell_angle_beta 71.770(10)
_cell_angle_gamma 71.570(10)
_cell_formula_units_Z 1
_cell_length_a 9.019(2)
_cell_length_b 9.9860(10)
_cell_length_c 11.599(2)
_cell_measurement_reflns_used 23
_cell_measurement_temperature 300(2)
_cell_measurement_theta_max 16
_cell_measurement_theta_min 14
_cell_volume 880.5(3)
_computing_cell_refinement 'CAD-4 VAX/PC'
_computing_data_collection 'CAD-4 VAX/PC (Enraf Nonius, 1988)'
_computing_data_reduction 'MolEN (Fair, 1990)'
_computing_molecular_graphics 'SHELXTL-Plus (Sheldrick, 1991)'
_computing_publication_material SHELXL-93
_computing_structure_refinement 'SHELXL-93 (Sheldrick, 1993)'
_computing_structure_solution 'SHELXS-86 (Sheldrick, 1985)'
_diffrn_ambient_temperature 300(2)
_diffrn_measurement_device CAD4
_diffrn_measurement_method \w-2\q
_diffrn_radiation_monochromator graphite
_diffrn_radiation_source 'fine-focus sealed tube'
_diffrn_radiation_type MoK\a
_diffrn_radiation_wavelength 0.71073
_diffrn_reflns_av_R_equivalents 0.0192
_diffrn_reflns_av_sigmaI/netI 0.0195
_diffrn_reflns_limit_h_max 10
_diffrn_reflns_limit_h_min -10
_diffrn_reflns_limit_k_max 11
_diffrn_reflns_limit_k_min -10
_diffrn_reflns_limit_l_max 13
_diffrn_reflns_limit_l_min 0
_diffrn_reflns_number 3251
_diffrn_reflns_theta_max 24.97
_diffrn_reflns_theta_min 1.98
_diffrn_standards_decay_% none
_diffrn_standards_interval_time 60
_diffrn_standards_number 3
_exptl_absorpt_coefficient_mu 1.289
_exptl_absorpt_correction_T_max 0.998
_exptl_absorpt_correction_T_min 0.844
_exptl_absorpt_correction_type '\y scan'
_exptl_crystal_colour blue
_exptl_crystal_density_diffrn 1.546
_exptl_crystal_description parallelepiped
_exptl_crystal_F_000 432
_exptl_crystal_size_max 0.3
_exptl_crystal_size_mid 0.3
_exptl_crystal_size_min 0.18
_refine_diff_density_max 0.670
_refine_diff_density_min -0.298
_refine_ls_extinction_method none
_refine_ls_goodness_of_fit_all 1.115
_refine_ls_goodness_of_fit_obs 1.154
_refine_ls_hydrogen_treatment 'H atoms were located and refined at fixed U = 0.05'
_refine_ls_matrix_type full
_refine_ls_number_parameters 301
_refine_ls_number_reflns 3083
_refine_ls_number_restraints 0
_refine_ls_restrained_S_all 1.115
_refine_ls_restrained_S_obs 1.154
_refine_ls_R_factor_all 0.0366
_refine_ls_R_factor_obs 0.0323
_refine_ls_shift/esd_max 0.001
_refine_ls_shift/esd_mean 0.000
_refine_ls_structure_factor_coef Fsqd
_refine_ls_weighting_details 'w = 1/[\s^2^(Fo^2^)+(0.0515P)^2^+0.3500P] where P=(Fo^2^+2Fc^2^)/3'
_refine_ls_weighting_scheme calc
_refine_ls_wR_factor_all 0.0856
_refine_ls_wR_factor_obs 0.0836
_reflns_number_observed 2776
_reflns_number_total 3083
_reflns_observed_criterion >2sigma(I)
_cod_data_source_file kh1050.cif
_cod_data_source_block zhou2
_cod_depositor_comments
;
The following automatic conversions were performed:

'_refine_ls_weighting_scheme' value 'calc w =
1/[\s^2^(Fo^2^)+(0.0515P)^2^+0.3500P] where P=(Fo^2^+2Fc^2^)/3' was
changed to 'calc'. New tag '_refine_ls_weighting_details' was
created. The value of the new tag was set to 'w =
1/[\s^2^(Fo^2^)+(0.0515P)^2^+0.3500P] where P=(Fo^2^+2Fc^2^)/3'.

Automatic conversion script
Id: cif_fix_values 3143 2015-03-26 13:38:13Z robertas 
;
_cod_original_sg_symbol_H-M P-1
_cod_database_code 2004405

loop_
_symmetry_equiv_pos_as_xyz
'x, y, z'
'-x, -y, -z'

loop_
_atom_site_aniso_label
_atom_site_aniso_U_11
_atom_site_aniso_U_22
_atom_site_aniso_U_33
_atom_site_aniso_U_12
_atom_site_aniso_U_13
_atom_site_aniso_U_23
Cu 0.0269(2) 0.0171(2) 0.0285(2) -0.00204(11) -0.00501(12) -0.00627(12)
O1 0.0305(9) 0.0165(8) 0.0437(11) -0.0023(7) -0.0009(8) -0.0065(8)
O2 0.0288(10) 0.0322(10) 0.0548(12) 0.0026(8) -0.0181(9) -0.0142(9)
O4 0.0245(9) 0.0306(10) 0.0484(11) -0.0075(8) 0.0074(8) -0.0132(8)
OW1 0.0278(11) 0.0612(15) 0.085(2) -0.0018(10) -0.0129(11) -0.0468(13)
OW2 0.064(2) 0.0496(15) 0.0527(15) 0.0061(12) 0.0069(12) -0.0167(13)
OW3 0.086(2) 0.079(2) 0.0466(14) -0.047(2) -0.0150(14) -0.0117(13)
OW4 0.0580(14) 0.0346(11) 0.0435(12) -0.0134(10) -0.0083(11) -0.0125(10)
OW5 0.064(2) 0.0478(13) 0.0507(14) -0.0152(13) 0.0134(11) -0.0273(12)
N1 0.0467(15) 0.0353(13) 0.0359(13) -0.0084(11) -0.0113(11) -0.0111(11)
N2 0.0230(10) 0.0205(10) 0.0404(12) -0.0022(9) -0.0087(9) -0.0075(9)
N3 0.0506(15) 0.0237(12) 0.0361(13) -0.0037(11) 0.0006(11) -0.0084(10)
C1 0.055(2) 0.051(2) 0.032(2) -0.012(2) -0.0081(14) -0.0068(14)
C2 0.049(2) 0.041(2) 0.038(2) -0.0067(14) -0.0149(14) 0.0060(14)
C3 0.037(2) 0.0209(13) 0.049(2) -0.0077(11) -0.0072(13) -0.0006(12)
C4 0.040(2) 0.0275(14) 0.062(2) -0.0058(12) -0.0136(14) -0.0212(14)
C5 0.040(2) 0.039(2) 0.052(2) 0.0004(12) -0.0131(13) -0.0290(14)
C6 0.043(2) 0.046(2) 0.037(2) 0.0036(14) -0.0116(13) -0.0167(14)
C7 0.0273(13) 0.0212(12) 0.0233(12) 0.0003(10) -0.0039(9) -0.0098(10)
C8 0.0220(11) 0.0192(11) 0.0245(11) -0.0038(9) -0.0070(9) -0.0091(9)
C9 0.0227(11) 0.0198(11) 0.0214(11) -0.0046(9) -0.0029(9) -0.0057(9)
C10 0.0201(11) 0.0199(11) 0.0252(11) -0.0057(9) -0.0042(9) -0.0115(9)
C11 0.0220(11) 0.0219(12) 0.0245(12) 0.0003(9) -0.0062(9) -0.0086(9)

loop_
_atom_site_label
_atom_site_occupancy
_atom_site_fract_x
_atom_site_fract_y
_atom_site_fract_z
_atom_site_U_iso_or_equiv
_atom_site_thermal_displace_type
_atom_site_calc_flag
_atom_site_type_symbol
Cu 1 .19152(3) .37030(3) .19209(3) .02560(10) Uani d Cu
O1 1 .0872(2) .5889(2) .1458(2) .0340(10) Uani d O
O2 1 .3097(2) .6648(2) .1081(2) .0390(10) Uani d O
O3 1 .2811(2) .7556(2) -0.1701(2) .0390(10) Uani d O
O4 1 .3842(2) .9537(2) -0.2283(2) .0380(10) Uani d O
OW1 1 -.0621(3) .3351(3) .2284(3) .0520(10) Uani d O
OW2 1 .2018(3) -0.4874(3) .5925(3) .0660(10) Uani d O
OW3 1 .3701(4) -0.3707(4) .3388(3) .0670(10) Uani d O
OW4 1 .5763(3) -0.2360(3) .3599(2) .0450(10) Uani d O
OW5 1 .4892(3) -0.3161(3) .6225(2) .0560(10) Uani d O
N1 1 .1542(4) .3589(3) .3752(2) .0390(10) Uani d N
N2 1 .2741(3) .1450(2) .2319(2) .0290(10) Uani d N
N3 1 .3114(3) .4131(3) .0073(2) .0410(10) Uani d N
C1 1 .1198(4) .2242(4) .4878(3) .0490(10) Uani d C
C2 1 .2288(4) .0820(4) .4712(3) .0490(10) Uani d C
C3 1 .2053(4) .0487(3) .3635(3) .0400(10) Uani d C
C4 1 .2591(4) .0937(3) .1342(3) .0410(10) Uani d C
C5 1 .3497(4) .1648(3) -.0008(3) .0410(10) Uani d C
C6 1 .2858(4) .3305(4) -.0623(3) .0440(10) Uani d C
C7 1 .1675(3) .6887(3) .1044(2) .0250(10) Uani d C
C8 1 .0788(3) .8490(2) .0478(2) .0210(10) Uani d C
C9 1 -.0586(3) .9083(3) .1229(2) .0220(10) Uani d C
C10 1 .1372(3) .9417(2) -.0769(2) .0200(10) Uani d C
C11 1 .2790(3) .8790(3) -0.1648(2) .0240(10) Uani d C
H1 1 .238(4) .375(4) .376(3) .050 Uiso d H
H2 1 .080(4) .427(4) .375(3) .050 Uiso d H
H3 1 .019(5) .227(4) .496(3) .050 Uiso d H
H4 1 .121(4) .234(4) .564(3) .050 Uiso d H
H5 1 .332(4) .087(4) .461(3) .050 Uiso d H
H6 1 .210(4) .006(4) .550(4) .050 Uiso d H
H7 1 .094(4) .062(4) .368(3) .050 Uiso d H
H8 1 .254(4) -.057(4) .376(3) .050 Uiso d H
H9 1 .358(4) .134(4) .231(3) .050 Uiso d H
H10 1 .150(4) .119(4) .133(3) .050 Uiso d H
H11 1 .286(4) -.007(4) .166(3) .050 Uiso d H
H12 1 .352(4) .109(4) -.051(3) .050 Uiso d H
H13 1 .461(4) .150(4) .001(3) .050 Uiso d H
H14 1 .345(4) .372(4) -0.154(4) .050 Uiso d H
H15 1 .183(4) .347(4) -.059(3) .050 Uiso d H
H16 1 .410(4) .389(4) .006(3) .050 Uiso d H
H17 1 .293(4) .504(4) -.028(3) .050 Uiso d H
H18 1 -0.114(4) .307(4) .206(4) .050 Uiso d H
H19 1 -0.116(4) .376(4) .272(4) .050 Uiso d H
H20 1 -0.100(4) .850(4) .206(3) .050 Uiso d H
H21 1 .250(4) -0.565(4) .616(4) .050 Uiso d H
H22 1 .247(4) -0.446(4) .521(4) .050 Uiso d H
H23 1 .421(5) -0.330(4) .335(4) .050 Uiso d H
H24 1 .350(4) -0.340(4) .268(4) .050 Uiso d H
H25 1 .596(5) -0.163(4) .319(4) .050 Uiso d H
H26 1 .546(4) -0.238(4) .430(4) .050 Uiso d H
H27 1 .431(4) -0.287(4) .678(4) .050 Uiso d H
H28 1 .501(5) -0.394(4) .643(4) .050 Uiso d H

loop_
_atom_type_symbol
_atom_type_description
_atom_type_scat_dispersion_real
_atom_type_scat_dispersion_imag
_atom_type_scat_source
C C 0.0033 0.0016 'International Tables Vol C Tables 4.2.6.8 and 6.1.1.4'
H H 0.0000 0.0000 'International Tables Vol C Tables 4.2.6.8 and 6.1.1.4'
N N 0.0061 0.0033 'International Tables Vol C Tables 4.2.6.8 and 6.1.1.4'
O O 0.0106 0.0060 'International Tables Vol C Tables 4.2.6.8 and 6.1.1.4'
Cu Cu 0.3201 1.2651 'International Tables Vol C Tables 4.2.6.8 and 6.1.1.4'

loop_
_geom_angle_atom_site_label_1
_geom_angle_atom_site_label_2
_geom_angle_atom_site_label_3
_geom_angle_site_symmetry_1
_geom_angle_site_symmetry_3
_geom_angle
_geom_angle_publ_flag
O1 Cu OW1 . . 84.90(8) yes
O1 Cu N1 . . 88.24(9) yes
O1 Cu N2 . . 172.52(8) yes
O1 Cu N3 . . 88.78(9) yes
N1 Cu OW1 . . 90.89(11) yes
N1 Cu N3 . . 154.41(12) yes
N1 Cu N2 . . 95.25(10) yes
N2 Cu OW1 . . 88.42(9) yes
N2 Cu N3 . . 90.88(10) yes
N3 Cu OW1 . . 114.14(11) yes
Cu O1 C7 . . 121.5(2) yes
Cu N1 C1 . . 122.6(2) yes
C3 N2 C4 . . 109.4(2) yes
Cu N2 C4 . . 113.2(2) yes
Cu N2 C3 . . 114.9(2) yes
Cu N3 C6 . . 115.8(2) yes
N1 C1 C2 . . 112.1(3) yes
C1 C2 C3 . . 113.2(3) yes
N2 C3 C2 . . 113.6(2) yes
N2 C4 C5 . . 114.2(2) yes
C4 C5 C6 . . 114.3(3) yes
N3 C6 C5 . . 109.6(2) yes
O1 C7 O2 . . 125.3(2) yes
O1 C7 C8 . . 115.7(2) yes
O2 C7 C8 . . 119.0(2) yes
C7 C8 C9 . . 119.9(2) yes
C7 C8 C10 . . 120.9(2) yes
C9 C8 C10 . . 119.2(2) yes
C8 C9 C10 . 2_575 121.4(2) yes
C8 C10 C11 . . 120.8(2) yes
C8 C10 C9 . 2_575 119.4(2) yes
C9 C10 C11 2_575 . 119.8(2) yes
O3 C11 O4 . . 124.5(2) yes
O3 C11 C10 . . 117.3(2) yes
O4 C11 C10 . . 118.2(2) yes
C1 N1 H1 . . 109.(2) ?
Cu N1 H1 . . 102.(2) ?
C1 N1 H2 . . 110.(3) ?
Cu N1 H2 . . 99.(3) ?
C4 N2 H9 . . 110.(3) ?
C3 N2 H9 . . 106.(3) ?
Cu N2 H9 . . 103.(3) ?
C6 N3 H16 . . 107.(2) ?
Cu N3 H16 . . 109.(2) ?
C6 N3 H17 . . 114.(3) ?
Cu N3 H17 . . 107.(3) ?
H16 N3 H17 . . 105.(3) ?
N1 C1 H3 . . 105.(2) ?
C2 C1 H3 . . 113.(2) ?
N1 C1 H4 . . 111.(2) ?
C2 C1 H4 . . 112.(2) ?
H3 C1 H4 . . 104.(3) ?
C1 C2 H5 . . 109.(2) ?
C3 C2 H5 . . 113.(2) ?
C1 C2 H6 . . 106.(2) ?
C3 C2 H6 . . 112.(2) ?
H5 C2 H6 . . 104.(3) ?
N2 C3 H7 . . 108.(2) ?
C2 C3 H7 . . 111.(2) ?
N2 C3 H8 . . 110.0(19) ?
C2 C3 H8 . . 107.8(19) ?
H7 C3 H8 . . 107.(3) ?
N2 C4 H10 . . 107.(2) ?
C5 C4 H10 . . 109.(2) ?
N2 C4 H11 . . 106.(2) ?
C5 C4 H11 . . 115.(2) ?
H10 C4 H11 . . 106.(3) ?
C6 C5 H12 . . 113.(2) ?
C4 C5 H12 . . 107.(2) ?
C6 C5 H13 . . 108.3(19) ?
C4 C5 H13 . . 109.5(19) ?
H12 C5 H13 . . 105.(3) ?
N3 C6 H14 . . 106.(2) ?
C5 C6 H14 . . 111.7(19) ?
C5 C6 H15 . . 110.(2) ?
H14 C6 H15 . . 110.(3) ?
C10 C9 H20 2_575 . 117.(2) ?
C8 C9 H20 . . 121.(2) ?

loop_
_geom_bond_atom_site_label_1
_geom_bond_atom_site_label_2
_geom_bond_site_symmetry_2
_geom_bond_distance
_geom_bond_publ_flag
Cu O1 . 1.994(2) yes
Cu OW1 . 2.306(2) yes
Cu N1 . 2.003(3) yes
Cu N3 . 2.006(2) yes
Cu N2 . 2.030(2) yes
O1 C7 . 1.260(3) yes
O2 C7 . 1.240(3) yes
O3 C11 . 1.254(3) yes
O4 C11 . 1.245(3) yes
N1 C1 . 1.469(4) yes
N2 C3 . 1.483(3) yes
N2 C4 . 1.480(4) yes
N3 C6 . 1.476(4) yes
C1 C2 . 1.499(5) yes
C2 C3 . 1.507(5) yes
C4 C5 . 1.503(5) yes
C5 C6 . 1.499(4) yes
C7 C8 . 1.508(3) yes
C8 C9 . 1.392(3) yes
C8 C10 . 1.393(3) yes
C9 C10 2_575 1.389(3) yes
C10 C11 . 1.509(3) yes
O1 N1 . 2.783(3) ?
O1 N3 . 2.798(3) ?
O2 OW3 1_565 2.753(4) ?
O2 N3 . 3.178(3) ?
O3 OW5 1_564 2.753(3) ?
O3 OW1 2_565 2.767(3) ?
O4 OW4 2_665 2.665(3) ?
O4 N2 2_665 2.916(3) ?
OW1 OW2 2_556 2.829(4) ?
OW1 H18 . 0.77(4) ?
OW1 H19 . 0.74(4) ?
OW2 OW3 . 2.790(4) ?
OW2 OW4 2_646 2.804(3) ?
OW2 H21 . 0.74(4) ?
OW2 H22 . 0.80(4) ?
OW3 OW4 . 2.733(4) ?
OW3 OW5 2_646 2.876(4) ?
OW3 H23 . 0.69(4) ?
OW3 H24 . 0.81(4) ?
OW4 OW5 . 2.721(4) ?
OW4 H25 . 0.73(4) ?
OW4 H26 . 0.77(4) ?
OW5 N1 2_656 3.114(4) ?
OW5 H27 . 0.79(4) ?
OW5 H28 . 0.69(4) ?
N1 H1 . 0.83(4) ?
N1 H2 . 0.79(4) ?
N2 H9 . 0.73(4) ?
N3 H16 . 0.84(4) ?
N3 H17 . 0.81(4) ?
C1 H3 . 0.88(4) ?
C1 H4 . 0.94(4) ?
C2 H5 . 0.92(4) ?
C2 H6 . 0.92(4) ?
C3 H7 . 0.96(4) ?
C3 H8 . 0.97(3) ?
C4 H10 . 0.93(4) ?
C4 H11 . 0.90(4) ?
C5 H12 . 0.95(4) ?
C5 H13 . 0.97(3) ?
C6 H14 . 1.00(4) ?
C6 H15 . 0.88(4) ?
C9 H20 . 0.92(3) ?
